data_7238510
loop_
_publ_author_name
'Liu, Jing-Xin'
'Hu, Ying-Feng'
'Lin, Rui-Lian'
'Sun, Wen-Qi'
'Chu, Xiang-Feng'
'Xue, Sai-Feng'
'Zhu, Qian-Jiang'
'Tao, Zhu'

_publ_section_title
;
 Coordination complexes based on pentacyclohexanocucurbit[5]uril and
 lanthanide(iii) ions: lanthanide contraction effect induced structural
 variation
;
_journal_issue 20
_journal_name_full CrystEngComm
_journal_page_first 6983
_journal_paper_doi 10.1039/c2ce25866h
_journal_volume 14
_journal_year 2012
_chemical_formula_sum 'C50 H92 Cl2 N21 O29 Sm'
_chemical_formula_weight 1671.91
_space_group_IT_number 15
_space_group_name_Hall '-C 2yc'
_space_group_name_H-M_alt 'C 1 2/c 1'
_symmetry_cell_setting monoclinic
_symmetry_space_group_name_H-M 'C 1 2/c 1'
_atom_sites_solution_hydrogens geom
_atom_sites_solution_primary direct
_atom_sites_solution_secondary difmap
_audit_creation_method SHELXL-97
_cell_angle_alpha 90.00
_cell_angle_beta 114.564(2)
_cell_angle_gamma 90.00
_cell_formula_units_Z 8
_cell_length_a 27.1046(13)
_cell_length_b 18.3417(9)
_cell_length_c 30.4416(15)
_cell_measurement_reflns_used 7393
_cell_measurement_temperature 296(2)
_cell_measurement_theta_max 21.36
_cell_measurement_theta_min 2.22
_cell_volume 13764.2(12)
_computing_cell_refinement 'Bruker SMART'
_computing_data_collection 'Bruker SMART'
_computing_data_reduction 'Bruker SAINT'
_computing_molecular_graphics 'Bruker SHELXTL'
_computing_publication_material 'Bruker SHELXTL'
_computing_structure_refinement 'SHELXL-97 (Sheldrick, 1997)'
_computing_structure_solution 'SHELXS-97 (Sheldrick, 1990)'
_diffrn_ambient_temperature 296(2)
_diffrn_measured_fraction_theta_full 0.988
_diffrn_measured_fraction_theta_max 0.988
_diffrn_measurement_device_type 'Bruker Smart Apex CCD area detector'
_diffrn_measurement_method 'phi and omega scans'
_diffrn_radiation_monochromator graphite
_diffrn_radiation_source 'fine-focus sealed tube'
_diffrn_radiation_type MoK\a
_diffrn_radiation_wavelength 0.71073
_diffrn_reflns_av_R_equivalents 0.0792
_diffrn_reflns_av_sigmaI/netI 0.0698
_diffrn_reflns_limit_h_max 33
_diffrn_reflns_limit_h_min -32
_diffrn_reflns_limit_k_max 21
_diffrn_reflns_limit_k_min -20
_diffrn_reflns_limit_l_max 35
_diffrn_reflns_limit_l_min -37
_diffrn_reflns_number 61730
_diffrn_reflns_theta_full 26.00
_diffrn_reflns_theta_max 26.00
_diffrn_reflns_theta_min 1.38
_diffrn_standards_decay_% none
_exptl_absorpt_coefficient_mu 1.031
_exptl_absorpt_correction_T_max 0.7899
_exptl_absorpt_correction_T_min 0.7206
_exptl_absorpt_correction_type multi-scan
_exptl_absorpt_process_details 'SADABS; Bruker, 2000'
_exptl_crystal_colour colorless
_exptl_crystal_density_diffrn 1.614
_exptl_crystal_density_meas ?
_exptl_crystal_density_method 'not measured'
_exptl_crystal_description block
_exptl_crystal_F_000 6934
_exptl_crystal_size_max 0.34
_exptl_crystal_size_mid 0.31
_exptl_crystal_size_min 0.24
_refine_diff_density_max 0.705
_refine_diff_density_min -1.621
_refine_diff_density_rms 0.132
_refine_ls_extinction_method none
_refine_ls_goodness_of_fit_ref 1.002
_refine_ls_hydrogen_treatment constr
_refine_ls_matrix_type full
_refine_ls_number_parameters 766
_refine_ls_number_reflns 13357
_refine_ls_number_restraints 0
_refine_ls_restrained_S_all 1.002
_refine_ls_R_factor_all 0.0704
_refine_ls_R_factor_gt 0.0533
_refine_ls_shift/su_max 0.002
_refine_ls_shift/su_mean 0.000
_refine_ls_structure_factor_coef Fsqd
_refine_ls_weighting_details 'calc w=1/[\s^2^(Fo^2^)+(0.0954P)^2^+0.0000P] where P=(Fo^2^+2Fc^2^)/3'
_refine_ls_weighting_scheme calc
_refine_ls_wR_factor_gt 0.1452
_refine_ls_wR_factor_ref 0.1538
_reflns_number_gt 9834
_reflns_number_total 13357
_reflns_threshold_expression >2sigma(I)
_cod_data_source_file c2ce25866h.txt
_cod_data_source_block Sm
_cod_depositor_comments
;
The following automatic conversions were performed:

data item '_exptl_absorpt_correction_type' value 'multi scan' was
changed to 'multi-scan' in accordance with the
/home/saulius/struct/COD-crude-data/automatic-downloads/DataCite-retrospective/RSC/depositions/lib/dictionaries/cif_core.dic
dictionary named 'cif_core.dic' version 2.4.2 last updated on
2011-04-26.

data item '_symmetry_cell_setting' value 'Monoclinic' was changed to
'monoclinic' in accordance with the
/home/saulius/struct/COD-crude-data/automatic-downloads/DataCite-retrospective/RSC/depositions/lib/dictionaries/cif_core.dic
dictionary named 'cif_core.dic' version 2.4.2 last updated on
2011-04-26.

data item '_exptl_crystal_density_meas' value 'not measured' was
changed to '?' -- the value is perceived as not measured.

Automatic conversion script
Id: cif_fix_values 6909 2019-04-08 15:41:33Z antanas 
;
_cod_original_sg_symbol_H-M C2/c
_cod_database_code 7238510

loop_
_symmetry_equiv_pos_as_xyz
'x, y, z'
'-x, y, -z+1/2'
'x+1/2, y+1/2, z'
'-x+1/2, y+1/2, -z+1/2'
'-x, -y, -z'
'x, -y, z-1/2'
'-x+1/2, -y+1/2, -z'
'x+1/2, -y+1/2, z-1/2'

loop_
_atom_site_label
_atom_site_type_symbol
_atom_site_fract_x
_atom_site_fract_y
_atom_site_fract_z
_atom_site_U_iso_or_equiv
_atom_site_adp_type
_atom_site_occupancy
_atom_site_symmetry_multiplicity
_atom_site_calc_flag
_atom_site_refinement_flags
Sm1 Sm 0.309561(9) 0.390303(12) 0.245671(8) 0.02205(10) Uani 1 1 d .
Cl1 Cl 0.32881(13) 0.4180(2) 0.32815(11) 0.1321(10) Uani 1 1 d .
Cl2 Cl 0.24310(14) 0.3624(2) 0.16694(11) 0.1293(10) Uani 1 1 d .
O1W O 0.40800(13) 0.39832(18) 0.29339(13) 0.0351(8) Uani 1 1 d .
O2W O 0.35313(17) 0.38452(19) 0.18951(14) 0.0418(9) Uani 1 1 d .
O1 O 0.08156(14) 0.02590(17) 0.15778(11) 0.0325(8) Uani 1 1 d .
O2 O 0.12810(14) -0.01649(19) 0.08276(11) 0.0321(8) Uani 1 1 d .
O3 O 0.24888(12) -0.06384(17) 0.14181(11) 0.0248(7) Uani 1 1 d .
O4 O 0.17042(12) 0.01252(16) 0.26659(11) 0.0220(7) Uani 1 1 d .
O5 O 0.26733(12) -0.03615(16) 0.25695(10) 0.0205(6) Uani 1 1 d .
O6 O 0.30950(13) 0.25437(17) 0.14396(11) 0.0297(8) Uani 1 1 d .
O7 O 0.13898(13) 0.34278(17) 0.14592(11) 0.0268(7) Uani 1 1 d .
O8 O 0.18809(14) 0.29963(18) 0.07528(11) 0.0314(8) Uani 1 1 d .
O9 O 0.34220(12) 0.26976(16) 0.25705(11) 0.0236(7) Uani 1 1 d .
O10 O 0.24213(11) 0.31587(16) 0.25857(10) 0.0206(7) Uani 1 1 d .
N1 N 0.17198(13) 0.25252(18) 0.26466(11) 0.0150(7) Uani 1 1 d .
N2 N 0.19170(15) 0.1858(2) 0.04472(13) 0.0261(9) Uani 1 1 d .
N3 N 0.09206(15) 0.0950(2) 0.05202(13) 0.0251(9) Uani 1 1 d .
N4 N 0.11418(15) 0.2220(2) 0.04624(13) 0.0261(9) Uani 1 1 d .
N5 N 0.26046(14) 0.0259(2) 0.09385(12) 0.0206(8) Uani 1 1 d .
N6 N 0.16642(15) 0.0588(2) 0.04473(12) 0.0242(8) Uani 1 1 d .
N7 N 0.14233(14) 0.12883(19) 0.27011(12) 0.0171(7) Uani 1 1 d .
N8 N 0.05540(15) 0.1271(2) 0.10948(13) 0.0235(8) Uani 1 1 d .
N9 N 0.07434(14) 0.13964(19) 0.18731(12) 0.0195(8) Uani 1 1 d .
N10 N 0.25683(13) 0.22394(19) 0.31446(12) 0.0169(7) Uani 1 1 d .
N11 N 0.30944(13) 0.05691(18) 0.31021(11) 0.0150(7) Uani 1 1 d .
N12 N 0.10173(13) 0.26467(19) 0.18275(11) 0.0167(7) Uani 1 1 d .
N13 N 0.28519(15) 0.15373(19) 0.09497(12) 0.0213(8) Uani 1 1 d .
N14 N 0.34906(15) 0.14193(19) 0.16964(12) 0.0196(8) Uani 1 1 d .
N15 N 0.32137(14) 0.01575(19) 0.16978(12) 0.0170(7) Uani 1 1 d .
N16 N 0.37013(14) 0.15271(18) 0.25503(12) 0.0163(7) Uani 1 1 d .
N17 N 0.07654(15) 0.2545(2) 0.10361(12) 0.0217(8) Uani 1 1 d .
N18 N 0.33987(14) 0.02747(18) 0.25495(12) 0.0157(7) Uani 1 1 d .
N19 N 0.33879(14) 0.18163(18) 0.30960(12) 0.0165(7) Uani 1 1 d .
N20 N 0.22737(14) 0.09911(17) 0.31616(12) 0.0164(7) Uani 1 1 d .
C1 C 0.1017(2) 0.0721(3) -0.06255(19) 0.0477(15) Uani 1 1 d .
H1A H 0.1124 0.0218 -0.0541 0.057 Uiso 1 1 calc R
H1B H 0.0942 0.0785 -0.0964 0.057 Uiso 1 1 calc R
C2 C 0.3516(2) -0.0141(3) 0.06812(19) 0.0441(14) Uani 1 1 d .
H2A H 0.3693 -0.0207 0.0465 0.053 Uiso 1 1 calc R
H2B H 0.3239 -0.0514 0.0606 0.053 Uiso 1 1 calc R
C3 C 0.0491(2) 0.0869(3) -0.0559(2) 0.0487(15) Uani 1 1 d .
H3A H 0.0189 0.0909 -0.0873 0.058 Uiso 1 1 calc R
H3B H 0.0421 0.0461 -0.0391 0.058 Uiso 1 1 calc R
C4 C -0.01868(19) 0.2193(3) 0.08244(17) 0.0362(13) Uani 1 1 d .
H4A H -0.0407 0.1824 0.0885 0.043 Uiso 1 1 calc R
H4B H -0.0259 0.2171 0.0485 0.043 Uiso 1 1 calc R
C5 C 0.3246(2) 0.0606(3) 0.05913(16) 0.0324(12) Uani 1 1 d .
H5A H 0.3509 0.0975 0.0606 0.039 Uiso 1 1 calc R
H5B H 0.2953 0.0618 0.0270 0.039 Uiso 1 1 calc R
C6 C 0.0530(2) 0.1564(3) -0.02747(16) 0.0360(13) Uani 1 1 d .
H6A H 0.0195 0.1635 -0.0236 0.043 Uiso 1 1 calc R
H6B H 0.0579 0.1978 -0.0451 0.043 Uiso 1 1 calc R
C7 C 0.21167(18) 0.0099(3) 0.05123(15) 0.0241(10) Uani 1 1 d .
H7A H 0.2007 -0.0399 0.0533 0.029 Uiso 1 1 calc R
H7B H 0.2196 0.0132 0.0231 0.029 Uiso 1 1 calc R
C8 C -0.0349(2) 0.2951(3) 0.09400(18) 0.0447(15) Uani 1 1 d .
H8A H -0.0193 0.3323 0.0810 0.054 Uiso 1 1 calc R
H8B H -0.0740 0.3000 0.0783 0.054 Uiso 1 1 calc R
C9 C 0.4431(2) -0.0009(3) 0.34220(17) 0.0302(11) Uani 1 1 d .
H9A H 0.4813 -0.0130 0.3585 0.036 Uiso 1 1 calc R
H9B H 0.4241 -0.0440 0.3250 0.036 Uiso 1 1 calc R
C10 C 0.07736(18) 0.2694(3) 0.05716(15) 0.0234(10) Uani 1 1 d .
H10A H 0.0881 0.3197 0.0566 0.028 Uiso 1 1 calc R
H10B H 0.0410 0.2636 0.0321 0.028 Uiso 1 1 calc R
C11 C 0.04691(18) 0.0898(3) 0.06502(15) 0.0257(10) Uani 1 1 d .
H11A H 0.0397 0.0387 0.0683 0.031 Uiso 1 1 calc R
H11B H 0.0150 0.1100 0.0391 0.031 Uiso 1 1 calc R
C12 C 0.04118(17) 0.2028(2) 0.11285(15) 0.0209(9) Uani 1 1 d .
C13 C 0.10038(18) 0.1519(2) 0.02200(15) 0.0234(10) Uani 1 1 d .
C14 C 0.38808(17) 0.1645(2) 0.21663(15) 0.0211(9) Uani 1 1 d .
H14A H 0.3957 0.2160 0.2154 0.025 Uiso 1 1 calc R
H14B H 0.4216 0.1380 0.2243 0.025 Uiso 1 1 calc R
C15 C 0.3933(2) -0.0243(3) 0.12018(18) 0.0321(11) Uani 1 1 d .
H15A H 0.4280 -0.0369 0.1199 0.039 Uiso 1 1 calc R
H15B H 0.3822 -0.0648 0.1345 0.039 Uiso 1 1 calc R
C16 C 0.1477(2) 0.1203(3) -0.03307(16) 0.0343(12) Uani 1 1 d .
H16A H 0.1419 0.1683 -0.0477 0.041 Uiso 1 1 calc R
H16B H 0.1809 0.1008 -0.0332 0.041 Uiso 1 1 calc R
C17 C 0.30230(18) 0.0777(2) 0.09623(14) 0.0205(9) Uani 1 1 d .
C18 C 0.15437(18) 0.1274(2) 0.01912(15) 0.0226(10) Uani 1 1 d .
C19 C 0.24805(19) 0.1915(3) 0.05223(15) 0.0253(10) Uani 1 1 d .
H19A H 0.2518 0.1717 0.0242 0.030 Uiso 1 1 calc R
H19B H 0.2580 0.2426 0.0548 0.030 Uiso 1 1 calc R
C20 C 0.13373(17) 0.2260(2) 0.32398(15) 0.0209(9) Uani 1 1 d .
H20A H 0.1267 0.1865 0.3418 0.025 Uiso 1 1 calc R
H20B H 0.0991 0.2455 0.3016 0.025 Uiso 1 1 calc R
C21 C 0.12928(17) 0.2969(2) 0.23008(14) 0.0162(9) Uani 1 1 d .
H21A H 0.1027 0.3071 0.2429 0.019 Uiso 1 1 calc R
H21B H 0.1448 0.3431 0.2267 0.019 Uiso 1 1 calc R
C22 C 0.43602(17) 0.0596(2) 0.30567(16) 0.0230(10) Uani 1 1 d .
H22A H 0.4594 0.1003 0.3217 0.028 Uiso 1 1 calc R
H22B H 0.4465 0.0418 0.2808 0.028 Uiso 1 1 calc R
C23 C 0.16579(19) 0.2855(3) 0.35900(16) 0.0274(11) Uani 1 1 d .
H23A H 0.1464 0.3003 0.3780 0.033 Uiso 1 1 calc R
H23B H 0.1684 0.3276 0.3408 0.033 Uiso 1 1 calc R
C24 C 0.31438(18) 0.1896(3) 0.13725(16) 0.0234(10) Uani 1 1 d .
C25 C 0.16679(19) 0.2416(3) 0.05739(15) 0.0268(11) Uani 1 1 d .
C26 C 0.4221(2) 0.0193(3) 0.38020(17) 0.0306(11) Uani 1 1 d .
H26A H 0.3947 -0.0157 0.3789 0.037 Uiso 1 1 calc R
H26B H 0.4517 0.0164 0.4121 0.037 Uiso 1 1 calc R
C27 C 0.10911(17) 0.2923(2) 0.14442(15) 0.0200(9) Uani 1 1 d .
C28 C 0.37727(16) 0.0849(2) 0.28275(14) 0.0163(9) Uani 1 1 d .
C29 C 0.40072(17) 0.0434(3) 0.15169(16) 0.0237(10) Uani 1 1 d .
H29A H 0.4249 0.0321 0.1848 0.028 Uiso 1 1 calc R
H29B H 0.4171 0.0821 0.1405 0.028 Uiso 1 1 calc R
C30 C 0.00974(17) 0.2399(2) 0.17869(16) 0.0211(9) Uani 1 1 d .
H30A H 0.0225 0.2516 0.2127 0.025 Uiso 1 1 calc R
H30B H -0.0174 0.2019 0.1712 0.025 Uiso 1 1 calc R
C31 C 0.27380(17) -0.0125(2) 0.13589(14) 0.0198(9) Uani 1 1 d .
C32 C 0.34936(16) 0.2070(2) 0.27247(14) 0.0171(9) Uani 1 1 d .
C33 C 0.27564(17) 0.0542(2) 0.33649(14) 0.0171(9) Uani 1 1 d .
H33A H 0.2970 0.0696 0.3695 0.021 Uiso 1 1 calc R
H33B H 0.2648 0.0040 0.3375 0.021 Uiso 1 1 calc R
C34 C 0.12913(19) 0.0403(3) 0.06232(15) 0.0262(11) Uani 1 1 d .
C35 C 0.39799(18) 0.0952(2) 0.37270(15) 0.0231(10) Uani 1 1 d .
H35A H 0.4266 0.1309 0.3794 0.028 Uiso 1 1 calc R
H35B H 0.3816 0.1034 0.3952 0.028 Uiso 1 1 calc R
C36 C 0.23692(18) 0.1839(2) 0.38266(14) 0.0209(9) Uani 1 1 d .
H36A H 0.2751 0.1741 0.4018 0.025 Uiso 1 1 calc R
H36B H 0.2160 0.1488 0.3917 0.025 Uiso 1 1 calc R
C37 C -0.01581(19) 0.3078(3) 0.14844(16) 0.0280(11) Uani 1 1 d .
H37A H 0.0105 0.3471 0.1585 0.034 Uiso 1 1 calc R
H37B H -0.0466 0.3229 0.1547 0.034 Uiso 1 1 calc R
C38 C 0.08570(16) 0.1164(2) 0.23616(14) 0.0167(9) Uani 1 1 d .
H38A H 0.0776 0.0648 0.2358 0.020 Uiso 1 1 calc R
H38B H 0.0620 0.1426 0.2474 0.020 Uiso 1 1 calc R
C39 C 0.17958(16) 0.0744(2) 0.28265(14) 0.0157(9) Uani 1 1 d .
C40 C 0.22516(17) 0.2683(2) 0.27713(14) 0.0163(9) Uani 1 1 d .
C41 C 0.07136(17) 0.0906(3) 0.15219(15) 0.0232(10) Uani 1 1 d .
C42 C 0.30199(16) 0.0122(2) 0.27238(14) 0.0137(8) Uani 1 1 d .
C43 C 0.16456(16) 0.1969(2) 0.29599(14) 0.0141(8) Uani 1 1 d .
C44 C 0.34605(18) -0.0162(2) 0.21760(14) 0.0177(9) Uani 1 1 d .
H44A H 0.3844 -0.0233 0.2262 0.021 Uiso 1 1 calc R
H44B H 0.3300 -0.0638 0.2167 0.021 Uiso 1 1 calc R
C45 C 0.2234(2) 0.2609(3) 0.39326(16) 0.0287(11) Uani 1 1 d .
H45A H 0.2495 0.2947 0.3905 0.034 Uiso 1 1 calc R
H45B H 0.2268 0.2629 0.4263 0.034 Uiso 1 1 calc R
C46 C 0.05706(16) 0.2123(2) 0.16844(14) 0.0185(9) Uani 1 1 d .
C47 C 0.34616(17) 0.0691(2) 0.14962(14) 0.0185(9) Uani 1 1 d .
C48 C 0.31553(16) 0.2273(2) 0.33522(14) 0.0168(9) Uani 1 1 d .
H48A H 0.3296 0.2118 0.3687 0.020 Uiso 1 1 calc R
H48B H 0.3267 0.2774 0.3346 0.020 Uiso 1 1 calc R
C49 C 0.22433(16) 0.1751(2) 0.32952(14) 0.0149(8) Uani 1 1 d .
C50 C 0.35552(16) 0.1056(2) 0.32147(14) 0.0153(8) Uani 1 1 d .

loop_
_atom_site_aniso_label
_atom_site_aniso_U_11
_atom_site_aniso_U_22
_atom_site_aniso_U_33
_atom_site_aniso_U_23
_atom_site_aniso_U_13
_atom_site_aniso_U_12
Sm1 0.02323(15) 0.01369(15) 0.03099(14) 0.00070(9) 0.01302(10) 0.00028(9)
Cl1 0.116(2) 0.167(3) 0.109(2) -0.019(2) 0.0422(17) 0.001(2)
Cl2 0.122(2) 0.151(3) 0.111(2) -0.0075(19) 0.0446(18) -0.005(2)
O1W 0.0220(18) 0.033(2) 0.046(2) -0.0017(16) 0.0106(15) 0.0047(15)
O2W 0.054(2) 0.033(2) 0.055(2) -0.0096(17) 0.039(2) -0.0090(17)
O1 0.045(2) 0.0152(19) 0.0345(17) 0.0009(14) 0.0133(16) 0.0062(15)
O2 0.037(2) 0.029(2) 0.0316(17) 0.0030(15) 0.0152(15) 0.0058(16)
O3 0.0263(17) 0.0207(18) 0.0290(16) -0.0022(13) 0.0130(14) -0.0036(14)
O4 0.0213(16) 0.0112(17) 0.0340(16) -0.0013(13) 0.0120(13) -0.0001(12)
O5 0.0237(17) 0.0158(16) 0.0268(15) -0.0052(13) 0.0153(13) -0.0040(13)
O6 0.0323(19) 0.0191(19) 0.0322(17) -0.0019(14) 0.0079(14) 0.0062(14)
O7 0.0308(18) 0.0212(18) 0.0301(16) 0.0041(14) 0.0143(14) 0.0002(14)
O8 0.0353(19) 0.0223(19) 0.0343(17) -0.0040(15) 0.0123(15) 0.0038(15)
O9 0.0286(18) 0.0108(17) 0.0348(16) 0.0038(13) 0.0164(14) 0.0036(13)
O10 0.0197(16) 0.0154(16) 0.0275(15) 0.0054(13) 0.0105(13) -0.0020(12)
N1 0.0114(17) 0.0142(19) 0.0186(16) 0.0027(14) 0.0053(14) 0.0012(14)
N2 0.026(2) 0.026(2) 0.0261(19) -0.0023(16) 0.0111(16) 0.0072(17)
N3 0.026(2) 0.027(2) 0.0208(17) -0.0017(16) 0.0076(16) 0.0032(17)
N4 0.029(2) 0.024(2) 0.0246(18) -0.0067(16) 0.0102(16) 0.0032(17)
N5 0.021(2) 0.017(2) 0.0215(17) -0.0004(15) 0.0070(15) 0.0009(15)
N6 0.027(2) 0.024(2) 0.0218(17) 0.0016(16) 0.0104(16) 0.0090(17)
N7 0.0180(19) 0.0109(18) 0.0232(17) -0.0017(14) 0.0093(15) -0.0005(14)
N8 0.027(2) 0.020(2) 0.0248(18) -0.0045(15) 0.0112(16) -0.0013(16)
N9 0.0210(19) 0.0147(19) 0.0199(17) 0.0010(15) 0.0058(15) 0.0078(15)
N10 0.0147(18) 0.0159(19) 0.0212(17) 0.0039(14) 0.0084(14) 0.0044(14)
N11 0.0146(17) 0.0109(18) 0.0207(16) -0.0017(14) 0.0086(14) 0.0005(14)
N12 0.0137(18) 0.018(2) 0.0182(16) -0.0009(14) 0.0065(14) -0.0005(14)
N13 0.025(2) 0.016(2) 0.0238(18) 0.0006(15) 0.0111(15) 0.0045(15)
N14 0.025(2) 0.0132(19) 0.0203(17) 0.0013(15) 0.0093(15) 0.0043(15)
N15 0.0181(18) 0.0146(19) 0.0194(16) 0.0006(14) 0.0089(14) 0.0011(14)
N16 0.0191(18) 0.0092(19) 0.0238(17) 0.0011(14) 0.0120(14) 0.0008(14)
N17 0.023(2) 0.019(2) 0.0238(18) 0.0020(15) 0.0106(15) 0.0009(16)
N18 0.0191(19) 0.0078(18) 0.0223(17) -0.0046(14) 0.0108(15) -0.0045(14)
N19 0.0205(18) 0.0076(18) 0.0241(17) -0.0021(14) 0.0119(15) 0.0016(14)
N20 0.0183(18) 0.0065(18) 0.0249(17) 0.0013(14) 0.0094(15) 0.0029(14)
C1 0.062(4) 0.045(4) 0.032(3) -0.011(3) 0.015(3) 0.005(3)
C2 0.046(3) 0.050(4) 0.042(3) -0.012(3) 0.024(3) 0.012(3)
C3 0.051(4) 0.047(4) 0.034(3) -0.015(3) 0.004(3) -0.006(3)
C4 0.021(3) 0.053(4) 0.025(2) 0.001(2) 0.000(2) 0.006(2)
C5 0.034(3) 0.041(3) 0.027(2) 0.000(2) 0.017(2) 0.011(2)
C6 0.033(3) 0.042(3) 0.022(2) -0.002(2) 0.000(2) 0.010(2)
C7 0.023(2) 0.025(3) 0.022(2) -0.0064(19) 0.0076(18) 0.0040(19)
C8 0.033(3) 0.062(4) 0.038(3) 0.014(3) 0.013(2) 0.029(3)
C9 0.025(3) 0.025(3) 0.035(2) 0.005(2) 0.006(2) 0.015(2)
C10 0.024(2) 0.022(3) 0.024(2) 0.0063(19) 0.0108(18) 0.0118(19)
C11 0.023(2) 0.028(3) 0.023(2) -0.0106(19) 0.0060(18) -0.005(2)
C12 0.018(2) 0.021(3) 0.022(2) 0.0015(18) 0.0074(17) 0.0029(18)
C13 0.025(2) 0.023(3) 0.021(2) -0.0006(18) 0.0091(18) 0.0062(19)
C14 0.020(2) 0.017(2) 0.028(2) -0.0003(18) 0.0115(18) -0.0011(18)
C15 0.032(3) 0.026(3) 0.046(3) 0.001(2) 0.023(2) 0.010(2)
C16 0.041(3) 0.043(3) 0.021(2) 0.001(2) 0.015(2) 0.007(2)
C17 0.023(2) 0.019(2) 0.021(2) 0.0035(18) 0.0115(18) 0.0071(19)
C18 0.026(2) 0.019(2) 0.021(2) -0.0003(18) 0.0084(18) 0.0059(19)
C19 0.034(3) 0.021(3) 0.023(2) 0.0072(18) 0.014(2) 0.006(2)
C20 0.021(2) 0.019(2) 0.026(2) 0.0011(18) 0.0138(18) 0.0028(18)
C21 0.021(2) 0.009(2) 0.0200(19) 0.0012(16) 0.0101(17) 0.0069(17)
C22 0.015(2) 0.021(3) 0.031(2) -0.0073(19) 0.0073(18) 0.0025(18)
C23 0.033(3) 0.025(3) 0.033(2) -0.006(2) 0.022(2) 0.002(2)
C24 0.026(2) 0.021(3) 0.031(2) 0.001(2) 0.019(2) 0.0022(19)
C25 0.029(3) 0.029(3) 0.022(2) 0.001(2) 0.0093(19) 0.009(2)
C26 0.025(3) 0.028(3) 0.032(2) 0.006(2) 0.005(2) 0.006(2)
C27 0.018(2) 0.014(2) 0.027(2) 0.0046(18) 0.0087(18) 0.0066(18)
C28 0.016(2) 0.010(2) 0.023(2) -0.0004(17) 0.0077(17) 0.0010(17)
C29 0.016(2) 0.028(3) 0.031(2) 0.000(2) 0.0133(19) 0.0041(19)
C30 0.014(2) 0.020(2) 0.030(2) 0.0000(19) 0.0110(18) 0.0038(18)
C31 0.022(2) 0.017(2) 0.021(2) -0.0031(18) 0.0099(18) 0.0045(19)
C32 0.014(2) 0.012(2) 0.022(2) -0.0028(17) 0.0051(16) -0.0015(17)
C33 0.019(2) 0.014(2) 0.023(2) 0.0051(17) 0.0131(17) 0.0052(17)
C34 0.029(3) 0.027(3) 0.0147(19) -0.0020(19) 0.0020(18) 0.009(2)
C35 0.018(2) 0.025(3) 0.021(2) -0.0004(18) 0.0029(17) 0.0035(19)
C36 0.025(2) 0.019(2) 0.019(2) 0.0014(18) 0.0097(18) 0.0040(18)
C37 0.020(2) 0.026(3) 0.037(2) 0.006(2) 0.010(2) 0.008(2)
C38 0.012(2) 0.013(2) 0.025(2) 0.0020(17) 0.0069(17) 0.0003(16)
C39 0.019(2) 0.013(2) 0.022(2) 0.0041(17) 0.0157(17) 0.0049(17)
C40 0.019(2) 0.012(2) 0.0172(19) -0.0023(16) 0.0072(17) 0.0019(17)
C41 0.017(2) 0.024(3) 0.026(2) 0.0019(19) 0.0058(18) 0.0022(19)
C42 0.013(2) 0.007(2) 0.0220(19) 0.0017(16) 0.0077(16) 0.0017(16)
C43 0.014(2) 0.010(2) 0.0205(19) 0.0000(16) 0.0097(16) -0.0016(16)
C44 0.023(2) 0.012(2) 0.0208(19) 0.0009(17) 0.0126(17) 0.0024(17)
C45 0.034(3) 0.026(3) 0.028(2) -0.009(2) 0.015(2) 0.000(2)
C46 0.015(2) 0.015(2) 0.024(2) 0.0044(17) 0.0056(17) 0.0055(17)
C47 0.022(2) 0.014(2) 0.022(2) -0.0011(17) 0.0119(18) 0.0015(17)
C48 0.019(2) 0.013(2) 0.0192(19) -0.0017(17) 0.0082(17) 0.0023(17)
C49 0.017(2) 0.008(2) 0.0191(19) 0.0003(16) 0.0068(16) 0.0018(16)
C50 0.017(2) 0.009(2) 0.0204(19) -0.0001(16) 0.0078(17) 0.0014(16)

loop_
_atom_type_symbol
_atom_type_description
_atom_type_scat_dispersion_real
_atom_type_scat_dispersion_imag
_atom_type_scat_source
C C 0.0030 0.0020 'International Tables Vol C Tables 4.2.6.8 and 6.1.1.4'
H H 0.0000 0.0000 'International Tables Vol C Tables 4.2.6.8 and 6.1.1.4'
Cl Cl 0.1480 0.1590 'International Tables Vol C Tables 4.2.6.8 and 6.1.1.4'
N N 0.0060 0.0030 'International Tables Vol C Tables 4.2.6.8 and 6.1.1.4'
O O 0.0110 0.0060 'International Tables Vol C Tables 4.2.6.8 and 6.1.1.4'
Sm Sm -0.1640 3.4420 'International Tables Vol C Tables 4.2.6.8 and 6.1.1.4'

loop_
_geom_angle_atom_site_label_1
_geom_angle_atom_site_label_2
_geom_angle_atom_site_label_3
_geom_angle
_geom_angle_site_symmetry_1
_geom_angle_site_symmetry_3
O9 Sm1 O4 144.54(10) . 4
O9 Sm1 Cl2 91.55(11) . .
O4 Sm1 Cl2 99.89(11) 4 .
O9 Sm1 Cl1 98.04(11) . .
O4 Sm1 Cl1 90.03(12) 4 .
Cl2 Sm1 Cl1 147.63(12) . .
O9 Sm1 O10 73.23(10) . .
O4 Sm1 O10 142.15(10) 4 .
Cl2 Sm1 O10 74.79(10) . .
Cl1 Sm1 O10 78.53(11) . .
O9 Sm1 O2W 78.54(11) . .
O4 Sm1 O2W 73.92(11) 4 .
Cl2 Sm1 O2W 70.77(12) . .
Cl1 Sm1 O2W 141.42(13) . .
O10 Sm1 O2W 134.29(11) . .
O9 Sm1 O1W 73.72(11) . .
O4 Sm1 O1W 76.88(11) 4 .
Cl2 Sm1 O1W 142.21(12) . .
Cl1 Sm1 O1W 69.99(12) . .
O10 Sm1 O1W 129.85(11) . .
O2W Sm1 O1W 72.24(13) . .
O9 Sm1 O5 141.53(10) . 4
O4 Sm1 O5 73.88(10) 4 4
Cl2 Sm1 O5 78.96(11) . 4
Cl1 Sm1 O5 74.33(10) . 4
O10 Sm1 O5 68.30(10) . 4
O2W Sm1 O5 130.51(11) . 4
O1W Sm1 O5 133.25(11) . 4
C39 O4 Sm1 157.0(3) . 4_545
C42 O5 Sm1 155.3(3) . 4_545
C32 O9 Sm1 158.0(3) . .
C40 O10 Sm1 157.0(3) . .
C40 N1 C21 121.1(3) . .
C40 N1 C43 112.5(3) . .
C21 N1 C43 125.4(3) . .
C25 N2 C19 120.8(4) . .
C25 N2 C18 112.8(4) . .
C19 N2 C18 126.1(4) . .
C34 N3 C11 121.3(4) . .
C34 N3 C13 112.2(4) . .
C11 N3 C13 126.1(4) . .
C25 N4 C13 112.3(4) . .
C25 N4 C10 121.8(4) . .
C13 N4 C10 125.9(4) . .
C31 N5 C7 121.4(4) . .
C31 N5 C17 113.0(3) . .
C7 N5 C17 125.4(3) . .
C34 N6 C18 112.9(4) . .
C34 N6 C7 120.6(4) . .
C18 N6 C7 126.5(4) . .
C39 N7 C43 112.6(3) . .
C39 N7 C38 121.4(3) . .
C43 N7 C38 125.9(3) . .
C41 N8 C11 121.5(4) . .
C41 N8 C12 113.0(4) . .
C11 N8 C12 125.0(4) . .
C41 N9 C46 112.9(3) . .
C41 N9 C38 121.5(4) . .
C46 N9 C38 124.9(3) . .
C40 N10 C48 122.2(3) . .
C40 N10 C49 111.9(3) . .
C48 N10 C49 125.9(3) . .
C42 N11 C33 122.9(3) . .
C42 N11 C50 112.4(3) . .
C33 N11 C50 124.7(3) . .
C27 N12 C21 120.2(3) . .
C27 N12 C46 112.8(3) . .
C21 N12 C46 125.9(3) . .
C24 N13 C19 122.0(4) . .
C24 N13 C17 112.4(3) . .
C19 N13 C17 125.0(3) . .
C24 N14 C14 122.4(4) . .
C24 N14 C47 112.7(3) . .
C14 N14 C47 124.7(3) . .
C31 N15 C44 119.9(4) . .
C31 N15 C47 112.9(3) . .
C44 N15 C47 126.4(3) . .
C32 N16 C14 122.4(3) . .
C32 N16 C28 111.9(3) . .
C14 N16 C28 125.3(3) . .
C27 N17 C10 121.5(4) . .
C27 N17 C12 112.4(3) . .
C10 N17 C12 126.1(4) . .
C42 N18 C44 122.7(3) . .
C42 N18 C28 112.0(3) . .
C44 N18 C28 124.8(3) . .
C32 N19 C48 122.5(3) . .
C32 N19 C50 112.4(3) . .
C48 N19 C50 125.1(3) . .
C39 N20 C33 122.9(3) . .
C39 N20 C49 112.5(3) . .
C33 N20 C49 124.6(3) . .
C16 C1 C3 113.9(4) . .
C16 C1 H1A 108.8 . .
C3 C1 H1A 108.8 . .
C16 C1 H1B 108.8 . .
C3 C1 H1B 108.8 . .
H1A C1 H1B 107.7 . .
C5 C2 C15 112.9(4) . .
C5 C2 H2A 109.0 . .
C15 C2 H2A 109.0 . .
C5 C2 H2B 109.0 . .
C15 C2 H2B 109.0 . .
H2A C2 H2B 107.8 . .
C6 C3 C1 111.9(5) . .
C6 C3 H3A 109.2 . .
C1 C3 H3A 109.2 . .
C6 C3 H3B 109.2 . .
C1 C3 H3B 109.2 . .
H3A C3 H3B 107.9 . .
C12 C4 C8 111.8(4) . .
C12 C4 H4A 109.3 . .
C8 C4 H4A 109.3 . .
C12 C4 H4B 109.3 . .
C8 C4 H4B 109.3 . .
H4A C4 H4B 107.9 . .
C17 C5 C2 111.2(4) . .
C17 C5 H5A 109.4 . .
C2 C5 H5A 109.4 . .
C17 C5 H5B 109.4 . .
C2 C5 H5B 109.4 . .
H5A C5 H5B 108.0 . .
C3 C6 C13 110.4(4) . .
C3 C6 H6A 109.6 . .
C13 C6 H6A 109.6 . .
C3 C6 H6B 109.6 . .
C13 C6 H6B 109.6 . .
H6A C6 H6B 108.1 . .
N5 C7 N6 113.5(3) . .
N5 C7 H7A 108.9 . .
N6 C7 H7A 108.9 . .
N5 C7 H7B 108.9 . .
N6 C7 H7B 108.9 . .
H7A C7 H7B 107.7 . .
C37 C8 C4 112.5(4) . .
C37 C8 H8A 109.1 . .
C4 C8 H8A 109.1 . .
C37 C8 H8B 109.1 . .
C4 C8 H8B 109.1 . .
H8A C8 H8B 107.8 . .
C22 C9 C26 113.6(4) . .
C22 C9 H9A 108.8 . .
C26 C9 H9A 108.8 . .
C22 C9 H9B 108.8 . .
C26 C9 H9B 108.8 . .
H9A C9 H9B 107.7 . .
N17 C10 N4 113.5(3) . .
N17 C10 H10A 108.9 . .
N4 C10 H10A 108.9 . .
N17 C10 H10B 108.9 . .
N4 C10 H10B 108.9 . .
H10A C10 H10B 107.7 . .
N3 C11 N8 113.8(4) . .
N3 C11 H11A 108.8 . .
N8 C11 H11A 108.8 . .
N3 C11 H11B 108.8 . .
N8 C11 H11B 108.8 . .
H11A C11 H11B 107.7 . .
N8 C12 N17 113.1(4) . .
N8 C12 C4 113.0(4) . .
N17 C12 C4 111.9(4) . .
N8 C12 C46 102.7(3) . .
N17 C12 C46 103.2(3) . .
C4 C12 C46 112.2(4) . .
N4 C13 N3 112.8(3) . .
N4 C13 C6 112.9(4) . .
N3 C13 C6 111.7(4) . .
N4 C13 C18 103.5(4) . .
N3 C13 C18 102.7(3) . .
C6 C13 C18 112.5(4) . .
N14 C14 N16 113.7(3) . .
N14 C14 H14A 108.8 . .
N16 C14 H14A 108.8 . .
N14 C14 H14B 108.8 . .
N16 C14 H14B 108.8 . .
H14A C14 H14B 107.7 . .
C2 C15 C29 113.5(4) . .
C2 C15 H15A 108.9 . .
C29 C15 H15A 108.9 . .
C2 C15 H15B 108.9 . .
C29 C15 H15B 108.9 . .
H15A C15 H15B 107.7 . .
C1 C16 C18 112.6(4) . .
C1 C16 H16A 109.1 . .
C18 C16 H16A 109.1 . .
C1 C16 H16B 109.1 . .
C18 C16 H16B 109.1 . .
H16A C16 H16B 107.8 . .
N5 C17 N13 112.8(3) . .
N5 C17 C5 111.7(4) . .
N13 C17 C5 113.4(4) . .
N5 C17 C47 102.9(3) . .
N13 C17 C47 102.6(3) . .
C5 C17 C47 112.6(4) . .
N6 C18 N2 113.6(3) . .
N6 C18 C16 112.9(4) . .
N2 C18 C16 112.0(4) . .
N6 C18 C13 103.1(4) . .
N2 C18 C13 102.5(3) . .
C16 C18 C13 111.9(4) . .
N13 C19 N2 113.6(4) . .
N13 C19 H19A 108.8 . .
N2 C19 H19A 108.8 . .
N13 C19 H19B 108.8 . .
N2 C19 H19B 108.8 . .
H19A C19 H19B 107.7 . .
C43 C20 C23 111.0(3) . .
C43 C20 H20A 109.4 . .
C23 C20 H20A 109.4 . .
C43 C20 H20B 109.4 . .
C23 C20 H20B 109.4 . .
H20A C20 H20B 108.0 . .
N12 C21 N1 114.9(3) . .
N12 C21 H21A 108.6 . .
N1 C21 H21A 108.6 . .
N12 C21 H21B 108.6 . .
N1 C21 H21B 108.6 . .
H21A C21 H21B 107.5 . .
C28 C22 C9 110.3(4) . .
C28 C22 H22A 109.6 . .
C9 C22 H22A 109.6 . .
C28 C22 H22B 109.6 . .
C9 C22 H22B 109.6 . .
H22A C22 H22B 108.1 . .
C20 C23 C45 112.8(4) . .
C20 C23 H23A 109.0 . .
C45 C23 H23A 109.0 . .
C20 C23 H23B 109.0 . .
C45 C23 H23B 109.0 . .
H23A C23 H23B 107.8 . .
O6 C24 N14 126.5(4) . .
O6 C24 N13 124.4(4) . .
N14 C24 N13 109.2(4) . .
O8 C25 N2 125.4(4) . .
O8 C25 N4 126.0(4) . .
N2 C25 N4 108.6(4) . .
C35 C26 C9 112.4(4) . .
C35 C26 H26A 109.1 . .
C9 C26 H26A 109.1 . .
C35 C26 H26B 109.1 . .
C9 C26 H26B 109.1 . .
H26A C26 H26B 107.9 . .
O7 C27 N12 125.7(4) . .
O7 C27 N17 125.7(4) . .
N12 C27 N17 108.6(4) . .
N18 C28 N16 112.5(3) . .
N18 C28 C22 112.8(3) . .
N16 C28 C22 112.6(3) . .
N18 C28 C50 102.8(3) . .
N16 C28 C50 103.1(3) . .
C22 C28 C50 112.2(3) . .
C47 C29 C15 110.7(4) . .
C47 C29 H29A 109.5 . .
C15 C29 H29A 109.5 . .
C47 C29 H29B 109.5 . .
C15 C29 H29B 109.5 . .
H29A C29 H29B 108.1 . .
C46 C30 C37 110.8(4) . .
C46 C30 H30A 109.5 . .
C37 C30 H30A 109.5 . .
C46 C30 H30B 109.5 . .
C37 C30 H30B 109.5 . .
H30A C30 H30B 108.1 . .
O3 C31 N5 126.1(4) . .
O3 C31 N15 125.9(4) . .
N5 C31 N15 107.9(4) . .
O9 C32 N16 124.3(4) . .
O9 C32 N19 125.8(4) . .
N16 C32 N19 109.8(4) . .
N11 C33 N20 114.3(3) . .
N11 C33 H33A 108.7 . .
N20 C33 H33A 108.7 . .
N11 C33 H33B 108.7 . .
N20 C33 H33B 108.7 . .
H33A C33 H33B 107.6 . .
O2 C34 N3 125.2(5) . .
O2 C34 N6 126.0(4) . .
N3 C34 N6 108.8(4) . .
C26 C35 C50 111.5(4) . .
C26 C35 H35A 109.3 . .
C50 C35 H35A 109.3 . .
C26 C35 H35B 109.3 . .
C50 C35 H35B 109.3 . .
H35A C35 H35B 108.0 . .
C49 C36 C45 110.9(3) . .
C49 C36 H36A 109.5 . .
C45 C36 H36A 109.5 . .
C49 C36 H36B 109.5 . .
C45 C36 H36B 109.5 . .
H36A C36 H36B 108.1 . .
C30 C37 C8 113.0(4) . .
C30 C37 H37A 109.0 . .
C8 C37 H37A 109.0 . .
C30 C37 H37B 109.0 . .
C8 C37 H37B 109.0 . .
H37A C37 H37B 107.8 . .
N9 C38 N7 112.9(3) . .
N9 C38 H38A 109.0 . .
N7 C38 H38A 109.0 . .
N9 C38 H38B 109.0 . .
N7 C38 H38B 109.0 . .
H38A C38 H38B 107.8 . .
O4 C39 N20 125.9(4) . .
O4 C39 N7 124.6(4) . .
N20 C39 N7 109.4(4) . .
O10 C40 N1 125.4(4) . .
O10 C40 N10 125.3(4) . .
N1 C40 N10 109.3(4) . .
O1 C41 N8 125.3(4) . .
O1 C41 N9 126.5(4) . .
N8 C41 N9 108.2(4) . .
O5 C42 N11 125.3(4) . .
O5 C42 N18 125.1(4) . .
N11 C42 N18 109.6(3) . .
N7 C43 N1 112.3(3) . .
N7 C43 C20 113.7(3) . .
N1 C43 C20 112.1(3) . .
N7 C43 C49 102.5(3) . .
N1 C43 C49 102.5(3) . .
C20 C43 C49 112.7(3) . .
N15 C44 N18 114.0(3) . .
N15 C44 H44A 108.7 . .
N18 C44 H44A 108.7 . .
N15 C44 H44B 108.7 . .
N18 C44 H44B 108.7 . .
H44A C44 H44B 107.6 . .
C36 C45 C23 113.1(4) . .
C36 C45 H45A 109.0 . .
C23 C45 H45A 109.0 . .
C36 C45 H45B 109.0 . .
C23 C45 H45B 109.0 . .
H45A C45 H45B 107.8 . .
N9 C46 N12 113.2(3) . .
N9 C46 C30 112.6(4) . .
N12 C46 C30 112.6(3) . .
N9 C46 C12 102.9(3) . .
N12 C46 C12 102.5(3) . .
C30 C46 C12 112.3(3) . .
N14 C47 N15 113.2(3) . .
N14 C47 C29 112.5(4) . .
N15 C47 C29 112.4(3) . .
N14 C47 C17 103.1(3) . .
N15 C47 C17 102.7(3) . .
C29 C47 C17 112.1(3) . .
N10 C48 N19 112.6(3) . .
N10 C48 H48A 109.1 . .
N19 C48 H48A 109.1 . .
N10 C48 H48B 109.1 . .
N19 C48 H48B 109.1 . .
H48A C48 H48B 107.8 . .
N10 C49 N20 112.7(3) . .
N10 C49 C36 111.9(3) . .
N20 C49 C36 112.5(3) . .
N10 C49 C43 103.6(3) . .
N20 C49 C43 102.9(3) . .
C36 C49 C43 112.4(3) . .
N11 C50 N19 112.3(3) . .
N11 C50 C35 112.0(3) . .
N19 C50 C35 113.5(3) . .
N11 C50 C28 103.2(3) . .
N19 C50 C28 102.7(3) . .
C35 C50 C28 112.4(3) . .

loop_
_geom_bond_atom_site_label_1
_geom_bond_atom_site_label_2
_geom_bond_distance
_geom_bond_site_symmetry_2
Sm1 O9 2.353(3) .
Sm1 O4 2.372(3) 4
Sm1 Cl2 2.379(3) .
Sm1 Cl1 2.397(3) .
Sm1 O10 2.440(3) .
Sm1 O2W 2.451(4) .
Sm1 O1W 2.455(3) .
Sm1 O5 2.456(3) 4
O1 C41 1.214(5) .
O2 C34 1.220(6) .
O3 C31 1.215(5) .
O4 C39 1.219(5) .
O4 Sm1 2.372(3) 4_545
O5 C42 1.235(5) .
O5 Sm1 2.456(3) 4_545
O6 C24 1.222(5) .
O7 C27 1.218(5) .
O8 C25 1.226(6) .
O9 C32 1.228(5) .
O10 C40 1.228(5) .
N1 C40 1.360(5) .
N1 C21 1.448(5) .
N1 C43 1.467(5) .
N2 C25 1.367(6) .
N2 C19 1.451(6) .
N2 C18 1.457(6) .
N3 C34 1.361(6) .
N3 C11 1.438(6) .
N3 C13 1.465(6) .
N4 C25 1.369(6) .
N4 C13 1.452(6) .
N4 C10 1.462(6) .
N5 C31 1.371(5) .
N5 C7 1.446(5) .
N5 C17 1.459(6) .
N6 C34 1.368(6) .
N6 C18 1.445(6) .
N6 C7 1.465(6) .
N7 C39 1.358(5) .
N7 C43 1.465(5) .
N7 C38 1.469(5) .
N8 C41 1.364(6) .
N8 C11 1.447(5) .
N8 C12 1.456(6) .
N9 C41 1.374(6) .
N9 C46 1.451(5) .
N9 C38 1.452(5) .
N10 C40 1.371(5) .
N10 C48 1.449(5) .
N10 C49 1.457(5) .
N11 C42 1.358(5) .
N11 C33 1.446(5) .
N11 C50 1.456(5) .
N12 C27 1.361(5) .
N12 C21 1.445(5) .
N12 C46 1.462(5) .
N13 C24 1.367(6) .
N13 C19 1.448(5) .
N13 C17 1.465(6) .
N14 C24 1.360(6) .
N14 C14 1.442(5) .
N14 C47 1.456(6) .
N15 C31 1.375(5) .
N15 C44 1.449(5) .
N15 C47 1.460(5) .
N16 C32 1.356(5) .
N16 C14 1.457(5) .
N16 C28 1.469(5) .
N17 C27 1.375(6) .
N17 C10 1.449(5) .
N17 C12 1.457(6) .
N18 C42 1.366(5) .
N18 C44 1.456(5) .
N18 C28 1.463(5) .
N19 C32 1.358(5) .
N19 C48 1.454(5) .
N19 C50 1.464(5) .
N20 C39 1.351(5) .
N20 C33 1.450(5) .
N20 C49 1.464(5) .
C1 C16 1.487(8) .
C1 C3 1.544(9) .
C1 H1A 0.9700 .
C1 H1B 0.9700 .
C2 C5 1.523(7) .
C2 C15 1.529(7) .
C2 H2A 0.9700 .
C2 H2B 0.9700 .
C3 C6 1.518(7) .
C3 H3A 0.9700 .
C3 H3B 0.9700 .
C4 C12 1.527(6) .
C4 C8 1.542(7) .
C4 H4A 0.9700 .
C4 H4B 0.9700 .
C5 C17 1.519(6) .
C5 H5A 0.9700 .
C5 H5B 0.9700 .
C6 C13 1.522(6) .
C6 H6A 0.9700 .
C6 H6B 0.9700 .
C7 H7A 0.9700 .
C7 H7B 0.9700 .
C8 C37 1.535(7) .
C8 H8A 0.9700 .
C8 H8B 0.9700 .
C9 C22 1.526(6) .
C9 C26 1.533(7) .
C9 H9A 0.9700 .
C9 H9B 0.9700 .
C10 H10A 0.9700 .
C10 H10B 0.9700 .
C11 H11A 0.9700 .
C11 H11B 0.9700 .
C12 C46 1.573(6) .
C13 C18 1.568(6) .
C14 H14A 0.9700 .
C14 H14B 0.9700 .
C15 C29 1.531(7) .
C15 H15A 0.9700 .
C15 H15B 0.9700 .
C16 C18 1.528(6) .
C16 H16A 0.9700 .
C16 H16B 0.9700 .
C17 C47 1.573(6) .
C19 H19A 0.9700 .
C19 H19B 0.9700 .
C20 C43 1.517(6) .
C20 C23 1.520(6) .
C20 H20A 0.9700 .
C20 H20B 0.9700 .
C21 H21A 0.9700 .
C21 H21B 0.9700 .
C22 C28 1.521(6) .
C22 H22A 0.9700 .
C22 H22B 0.9700 .
C23 C45 1.541(7) .
C23 H23A 0.9700 .
C23 H23B 0.9700 .
C26 C35 1.514(6) .
C26 H26A 0.9700 .
C26 H26B 0.9700 .
C28 C50 1.568(6) .
C29 C47 1.529(6) .
C29 H29A 0.9700 .
C29 H29B 0.9700 .
C30 C46 1.527(6) .
C30 C37 1.532(6) .
C30 H30A 0.9700 .
C30 H30B 0.9700 .
C33 H33A 0.9700 .
C33 H33B 0.9700 .
C35 C50 1.517(5) .
C35 H35A 0.9700 .
C35 H35B 0.9700 .
C36 C49 1.517(5) .
C36 C45 1.527(6) .
C36 H36A 0.9700 .
C36 H36B 0.9700 .
C37 H37A 0.9700 .
C37 H37B 0.9700 .
C38 H38A 0.9700 .
C38 H38B 0.9700 .
C43 C49 1.565(5) .
C44 H44A 0.9700 .
C44 H44B 0.9700 .
C45 H45A 0.9700 .
C45 H45B 0.9700 .
C48 H48A 0.9700 .
C48 H48B 0.9700 .
